data_2108602
loop_
_publ_author_name
'Kia, Reza'
'Kalaghchi, Azadeh'

_publ_section_title
;
 Intra- and intermolecular interactions in a series of
 chlorido-tricarbonyl-diazabutadienerhenium(I) complexes: structural and
 theoretical studies
;
_journal_coeditor_code XK5069
_journal_issue 3
_journal_name_full 'Acta Crystallographica Section B'
_journal_page_first
;
;
_journal_paper_doi 10.1107/S2052520620004333
_journal_volume 76
_journal_year 2020
_chemical_formula_moiety 'C21 H20 Cl N2 O3 Re'
_chemical_formula_sum 'C21 H20 Cl N2 O3 Re'
_chemical_formula_weight 570.04
_space_group_crystal_system monoclinic
_space_group_IT_number 14
_space_group_name_Hall '-P 2ybc'
_space_group_name_H-M_alt 'P 1 21/c 1'
_atom_sites_solution_hydrogens geom
_audit_creation_method SHELXL-2018/3
_cell_angle_alpha 90
_cell_angle_beta 106.337(8)
_cell_angle_gamma 90
_cell_formula_units_Z 4
_cell_length_a 7.2923(3)
_cell_length_b 23.440(2)
_cell_length_c 12.7500(11)
_cell_measurement_reflns_used 10674
_cell_measurement_temperature 150(2)
_cell_measurement_theta_max 72.50
_cell_measurement_theta_min 3.2950
_cell_volume 2091.4(3)
_computing_cell_refinement 'CrysAlisPro 1.171.38.43'
_computing_data_collection 'CrysAlisPro 1.171.38.43'
_computing_data_reduction 'CrysAlisPro 1.171.38.43'
_computing_molecular_graphics SHELXTL
_computing_publication_material SHELXTL
_computing_structure_refinement 'SHELXL-2016/6 (Sheldrick, 2016)'
_computing_structure_solution OLEX2
_diffrn_ambient_temperature 150(2)
_diffrn_detector_area_resol_mean 8.1150
_diffrn_measured_fraction_theta_full 1.000
_diffrn_measured_fraction_theta_max 0.987
_diffrn_measurement_device_type 'SuperNova, Dual, Cu at zero, EosS2'
_diffrn_measurement_method '\w scans'
_diffrn_radiation_type CuK\a
_diffrn_radiation_wavelength 1.54184
_diffrn_reflns_av_R_equivalents 0.0333
_diffrn_reflns_av_unetI/netI 0.0301
_diffrn_reflns_Laue_measured_fraction_full 1.000
_diffrn_reflns_Laue_measured_fraction_max 0.987
_diffrn_reflns_limit_h_max 5
_diffrn_reflns_limit_h_min -8
_diffrn_reflns_limit_k_max 28
_diffrn_reflns_limit_k_min -28
_diffrn_reflns_limit_l_max 15
_diffrn_reflns_limit_l_min -11
_diffrn_reflns_number 13920
_diffrn_reflns_point_group_measured_fraction_full 1.000
_diffrn_reflns_point_group_measured_fraction_max 0.987
_diffrn_reflns_theta_full 67.684
_diffrn_reflns_theta_max 73.052
_diffrn_reflns_theta_min 3.772
_diffrn_source 'micro-focus sealed X-ray tube'
_exptl_absorpt_coefficient_mu 12.738
_exptl_absorpt_correction_T_max 1.00000
_exptl_absorpt_correction_T_min 0.38414
_exptl_absorpt_correction_type multi-scan
_exptl_absorpt_process_details
;
CrysAlisPro 1.171.38.43 (Rigaku Oxford Diffraction, 2015)
Empirical absorption correction using spherical harmonics,
 implemented in SCALE3 ABSPACK scaling algorithm.
;
_exptl_crystal_colour dark-brown
_exptl_crystal_density_diffrn 1.810
_exptl_crystal_description block
_exptl_crystal_F_000 1104
_exptl_crystal_size_max 0.250
_exptl_crystal_size_mid 0.150
_exptl_crystal_size_min 0.100
_refine_diff_density_max 0.565
_refine_diff_density_min -0.755
_refine_diff_density_rms 0.094
_refine_ls_extinction_method none
_refine_ls_goodness_of_fit_ref 1.043
_refine_ls_hydrogen_treatment constr
_refine_ls_matrix_type full
_refine_ls_number_parameters 257
_refine_ls_number_reflns 4126
_refine_ls_number_restraints 0
_refine_ls_restrained_S_all 1.043
_refine_ls_R_factor_all 0.0233
_refine_ls_R_factor_gt 0.0214
_refine_ls_shift/su_max 0.009
_refine_ls_shift/su_mean 0.000
_refine_ls_structure_factor_coef Fsqd
_refine_ls_weighting_details 'w=1/[\s^2^(Fo^2^)+(0.0261P)^2^+0.8555P] where P=(Fo^2^+2Fc^2^)/3'
_refine_ls_weighting_scheme calc
_refine_ls_wR_factor_gt 0.0522
_refine_ls_wR_factor_ref 0.0534
_reflns_Friedel_coverage 0.000
_reflns_number_gt 3878
_reflns_number_total 4126
_reflns_threshold_expression 'I > 2\s(I)'
_cod_data_source_file xk5069sup1.cif
_cod_data_source_block complex1
_cod_original_cell_volume 2091.3(3)
_cod_original_sg_symbol_H-M 'P 21/c'
_cod_database_code 2108602
_shelx_shelxl_version_number 2018/3
_shelx_space_group_comment
;
The symmetry employed for this shelxl refinement is uniquely defined
by the following loop, which should always be used as a source of
symmetry information in preference to the above space-group names.
They are only intended as comments.
;
_shelx_estimated_absorpt_t_min 0.143
_shelx_estimated_absorpt_t_max 0.362

loop_
_space_group_symop_operation_xyz
'x, y, z'
'-x, y+1/2, -z+1/2'
'-x, -y, -z'
'x, -y-1/2, z-1/2'

loop_
_atom_site_label
_atom_site_type_symbol
_atom_site_fract_x
_atom_site_fract_y
_atom_site_fract_z
_atom_site_U_iso_or_equiv
_atom_site_adp_type
_atom_site_occupancy
_atom_site_site_symmetry_order
_atom_site_calc_flag
_atom_site_refinement_flags_posn
_atom_site_refinement_flags_adp
_atom_site_refinement_flags_occupancy
_atom_site_disorder_assembly
_atom_site_disorder_group
C1 C 0.5980(4) 0.72967(13) 0.4321(3) 0.0229(6) Uani 1 1 d . . . . .
C2 C 0.5907(4) 0.68598(13) 0.6284(2) 0.0245(6) Uani 1 1 d . . . . .
C3 C 0.5943(4) 0.79913(13) 0.6007(3) 0.0257(6) Uani 1 1 d . . . . .
C4 C 0.2285(4) 0.61804(12) 0.4427(2) 0.0204(5) Uani 1 1 d . . . . .
C5 C 0.2381(4) 0.59668(13) 0.5464(3) 0.0260(6) Uani 1 1 d . . . . .
H5 H 0.241009 0.621697 0.603492 0.031 Uiso 1 1 calc R U . . .
C6 C 0.2432(4) 0.53866(14) 0.5644(3) 0.0294(7) Uani 1 1 d . . . . .
H6 H 0.247944 0.524912 0.633517 0.035 Uiso 1 1 calc R U . . .
C7 C 0.2412(4) 0.50042(13) 0.4811(3) 0.0291(7) Uani 1 1 d . . . . .
C8 C 0.2348(4) 0.52237(14) 0.3791(3) 0.0303(7) Uani 1 1 d . . . . .
H8 H 0.235533 0.496994 0.323145 0.036 Uiso 1 1 calc R U . . .
C9 C 0.2273(4) 0.58082(13) 0.3564(3) 0.0261(6) Uani 1 1 d . . . . .
C10 C 0.0795(4) 0.70126(12) 0.3575(2) 0.0210(6) Uani 1 1 d . . . . .
H10 H -0.019562 0.679080 0.315090 0.025 Uiso 1 1 calc R U . . .
C11 C 0.0814(4) 0.76306(12) 0.3457(2) 0.0211(6) Uani 1 1 d . . . . .
H11 H -0.016991 0.782309 0.295922 0.025 Uiso 1 1 calc R U . . .
C12 C 0.2413(4) 0.85025(12) 0.3955(2) 0.0198(5) Uani 1 1 d . . . . .
C13 C 0.1081(4) 0.88823(13) 0.4176(2) 0.0230(6) Uani 1 1 d . . . . .
C14 C 0.1372(5) 0.94615(14) 0.4028(3) 0.0287(6) Uani 1 1 d . . . . .
H14 H 0.050197 0.972111 0.416348 0.034 Uiso 1 1 calc R U . . .
C15 C 0.2894(5) 0.96707(14) 0.3689(3) 0.0295(7) Uani 1 1 d . . . . .
C16 C 0.4194(5) 0.92778(14) 0.3485(3) 0.0293(6) Uani 1 1 d . . . . .
H16 H 0.522014 0.940596 0.325045 0.035 Uiso 1 1 calc R U . . .
C17 C 0.3967(4) 0.86988(13) 0.3629(2) 0.0253(6) Uani 1 1 d . . . . .
H17 H 0.485500 0.844109 0.350759 0.030 Uiso 1 1 calc R U . . .
C18 C 0.2522(5) 0.43688(14) 0.5015(3) 0.0388(8) Uani 1 1 d . . . . .
H18A H 0.381918 0.424318 0.514215 0.058 Uiso 1 1 calc R U . . .
H18B H 0.172342 0.417484 0.438917 0.058 Uiso 1 1 calc R U . . .
H18C H 0.209299 0.428448 0.564446 0.058 Uiso 1 1 calc R U . . .
C19 C 0.2300(6) 0.60188(16) 0.2452(3) 0.0405(8) Uani 1 1 d . . . . .
H19A H 0.265946 0.571215 0.205136 0.061 Uiso 1 1 calc R U . . .
H19B H 0.320675 0.632422 0.253366 0.061 Uiso 1 1 calc R U . . .
H19C H 0.105197 0.615420 0.206286 0.061 Uiso 1 1 calc R U . . .
C20 C 0.3144(6) 1.03026(15) 0.3542(3) 0.0419(9) Uani 1 1 d . . . . .
H20A H 0.191350 1.048347 0.332599 0.063 Uiso 1 1 calc R U . . .
H20B H 0.378427 1.036184 0.298859 0.063 Uiso 1 1 calc R U . . .
H20C H 0.389231 1.046404 0.421963 0.063 Uiso 1 1 calc R U . . .
C21 C -0.0587(4) 0.86847(14) 0.4559(3) 0.0292(7) Uani 1 1 d . . . . .
H21A H -0.104664 0.899596 0.490470 0.044 Uiso 1 1 calc R U . . .
H21B H -0.018695 0.837857 0.507323 0.044 Uiso 1 1 calc R U . . .
H21C H -0.159066 0.855354 0.394476 0.044 Uiso 1 1 calc R U . . .
Cl1 Cl 0.20669(12) 0.74800(3) 0.63642(6) 0.02942(16) Uani 1 1 d . . . . .
N1 N 0.2211(3) 0.67891(10) 0.42934(19) 0.0188(5) Uani 1 1 d . . . . .
N2 N 0.2258(3) 0.78964(10) 0.40746(18) 0.0170(4) Uani 1 1 d . . . . .
O1 O 0.6949(4) 0.72561(12) 0.3767(2) 0.0388(6) Uani 1 1 d . . . . .
O2 O 0.6863(3) 0.65537(10) 0.69056(19) 0.0339(5) Uani 1 1 d . . . . .
O3 O 0.6915(3) 0.83494(10) 0.6455(2) 0.0357(5) Uani 1 1 d . . . . .
Re1 Re 0.43261(2) 0.73802(2) 0.52482(2) 0.01685(5) Uani 1 1 d . . . . .

loop_
_atom_site_aniso_label
_atom_site_aniso_U_11
_atom_site_aniso_U_22
_atom_site_aniso_U_33
_atom_site_aniso_U_23
_atom_site_aniso_U_13
_atom_site_aniso_U_12
C1 0.0129(12) 0.0259(14) 0.0275(16) 0.0022(12) 0.0016(12) 0.0014(10)
C2 0.0236(14) 0.0257(15) 0.0229(15) -0.0017(12) 0.0043(12) -0.0030(11)
C3 0.0279(15) 0.0240(14) 0.0240(15) 0.0037(12) 0.0052(12) 0.0018(12)
C4 0.0129(12) 0.0233(14) 0.0227(14) -0.0017(11) 0.0012(10) -0.0032(10)
C5 0.0258(14) 0.0278(15) 0.0243(15) -0.0017(12) 0.0069(12) -0.0035(12)
C6 0.0286(15) 0.0280(16) 0.0309(17) 0.0059(13) 0.0074(13) -0.0040(12)
C7 0.0176(13) 0.0226(15) 0.0438(19) 0.0004(13) 0.0031(13) -0.0011(11)
C8 0.0262(15) 0.0277(16) 0.0352(17) -0.0108(14) 0.0056(13) -0.0001(12)
C9 0.0252(14) 0.0269(15) 0.0257(15) -0.0045(12) 0.0062(12) -0.0004(11)
C10 0.0160(12) 0.0262(14) 0.0208(13) -0.0060(11) 0.0052(10) -0.0015(10)
C11 0.0175(13) 0.0278(16) 0.0179(14) 0.0000(11) 0.0049(11) 0.0048(10)
C12 0.0206(13) 0.0239(14) 0.0147(13) -0.0008(11) 0.0048(10) 0.0023(11)
C13 0.0223(13) 0.0285(15) 0.0169(13) -0.0026(11) 0.0033(11) 0.0039(11)
C14 0.0344(16) 0.0250(15) 0.0261(16) -0.0033(12) 0.0073(13) 0.0077(12)
C15 0.0386(17) 0.0233(15) 0.0246(15) -0.0021(12) 0.0057(13) 0.0002(13)
C16 0.0293(15) 0.0281(16) 0.0313(16) 0.0036(13) 0.0100(13) -0.0021(12)
C17 0.0263(14) 0.0265(15) 0.0246(15) 0.0034(12) 0.0096(12) 0.0031(11)
C18 0.0318(17) 0.0219(16) 0.059(2) -0.0003(15) 0.0067(16) -0.0002(13)
C19 0.062(2) 0.0352(18) 0.0264(17) -0.0042(15) 0.0158(17) 0.0081(17)
C20 0.061(2) 0.0225(16) 0.044(2) -0.0012(15) 0.0186(18) -0.0008(15)
C21 0.0249(14) 0.0343(17) 0.0307(16) -0.0047(13) 0.0115(13) 0.0070(12)
Cl1 0.0385(4) 0.0333(3) 0.0216(4) 0.0002(3) 0.0168(3) 0.0023(3)
N1 0.0158(10) 0.0223(12) 0.0187(11) -0.0029(9) 0.0057(9) -0.0008(8)
N2 0.0142(10) 0.0244(12) 0.0122(10) 0.0010(9) 0.0033(8) 0.0027(8)
O1 0.0301(12) 0.0524(15) 0.0390(14) -0.0039(12) 0.0184(11) 0.0027(11)
O2 0.0345(12) 0.0335(12) 0.0271(12) 0.0057(10) -0.0021(10) 0.0049(10)
O3 0.0392(13) 0.0256(11) 0.0338(13) -0.0014(10) -0.0038(10) -0.0111(10)
Re1 0.01548(8) 0.01912(8) 0.01488(8) -0.00036(4) 0.00254(5) -0.00085(4)

loop_
_atom_type_symbol
_atom_type_description
_atom_type_scat_dispersion_real
_atom_type_scat_dispersion_imag
_atom_type_scat_source
C C 0.0181 0.0091 'International Tables Vol C Tables 4.2.6.8 and 6.1.1.4'
H H 0.0000 0.0000 'International Tables Vol C Tables 4.2.6.8 and 6.1.1.4'
Cl Cl 0.3639 0.7018 'International Tables Vol C Tables 4.2.6.8 and 6.1.1.4'
N N 0.0311 0.0180 'International Tables Vol C Tables 4.2.6.8 and 6.1.1.4'
O O 0.0492 0.0322 'International Tables Vol C Tables 4.2.6.8 and 6.1.1.4'
Re Re -5.2083 5.8923 'International Tables Vol C Tables 4.2.6.8 and 6.1.1.4'

loop_
_geom_angle_atom_site_label_1
_geom_angle_atom_site_label_2
_geom_angle_atom_site_label_3
_geom_angle
_geom_angle_site_symmetry_1
_geom_angle_site_symmetry_3
_geom_angle_publ_flag
O1 C1 Re1 178.9(3) . . ?
O2 C2 Re1 179.3(3) . . ?
O3 C3 Re1 179.3(3) . . ?
C5 C4 C9 120.5(3) . . ?
C5 C4 N1 117.3(3) . . ?
C9 C4 N1 122.2(3) . . ?
C6 C5 C4 120.2(3) . . ?
C6 C5 H5 119.9 . . ?
C4 C5 H5 119.9 . . ?
C5 C6 C7 121.1(3) . . ?
C5 C6 H6 119.4 . . ?
C7 C6 H6 119.4 . . ?
C6 C7 C8 118.0(3) . . ?
C6 C7 C18 121.1(3) . . ?
C8 C7 C18 120.9(3) . . ?
C7 C8 C9 123.1(3) . . ?
C7 C8 H8 118.4 . . ?
C9 C8 H8 118.4 . . ?
C8 C9 C4 117.1(3) . . ?
C8 C9 C19 120.4(3) . . ?
C4 C9 C19 122.4(3) . . ?
N1 C10 C11 116.8(3) . . ?
N1 C10 H10 121.6 . . ?
C11 C10 H10 121.6 . . ?
N2 C11 C10 116.7(3) . . ?
N2 C11 H11 121.7 . . ?
C10 C11 H11 121.7 . . ?
C17 C12 C13 121.2(3) . . ?
C17 C12 N2 117.0(2) . . ?
C13 C12 N2 121.8(3) . . ?
C14 C13 C12 116.8(3) . . ?
C14 C13 C21 120.7(3) . . ?
C12 C13 C21 122.5(3) . . ?
C15 C14 C13 123.4(3) . . ?
C15 C14 H14 118.3 . . ?
C13 C14 H14 118.3 . . ?
C14 C15 C16 117.9(3) . . ?
C14 C15 C20 121.3(3) . . ?
C16 C15 C20 120.8(3) . . ?
C17 C16 C15 120.5(3) . . ?
C17 C16 H16 119.7 . . ?
C15 C16 H16 119.7 . . ?
C16 C17 C12 120.1(3) . . ?
C16 C17 H17 119.9 . . ?
C12 C17 H17 119.9 . . ?
C7 C18 H18A 109.5 . . ?
C7 C18 H18B 109.5 . . ?
H18A C18 H18B 109.5 . . ?
C7 C18 H18C 109.5 . . ?
H18A C18 H18C 109.5 . . ?
H18B C18 H18C 109.5 . . ?
C9 C19 H19A 109.5 . . ?
C9 C19 H19B 109.5 . . ?
H19A C19 H19B 109.5 . . ?
C9 C19 H19C 109.5 . . ?
H19A C19 H19C 109.5 . . ?
H19B C19 H19C 109.5 . . ?
C15 C20 H20A 109.5 . . ?
C15 C20 H20B 109.5 . . ?
H20A C20 H20B 109.5 . . ?
C15 C20 H20C 109.5 . . ?
H20A C20 H20C 109.5 . . ?
H20B C20 H20C 109.5 . . ?
C13 C21 H21A 109.5 . . ?
C13 C21 H21B 109.5 . . ?
H21A C21 H21B 109.5 . . ?
C13 C21 H21C 109.5 . . ?
H21A C21 H21C 109.5 . . ?
H21B C21 H21C 109.5 . . ?
C10 N1 C4 119.1(2) . . ?
C10 N1 Re1 116.2(2) . . ?
C4 N1 Re1 124.76(18) . . ?
C11 N2 C12 119.3(2) . . ?
C11 N2 Re1 116.3(2) . . ?
C12 N2 Re1 124.34(17) . . ?
C1 Re1 C2 89.93(13) . . ?
C1 Re1 C3 89.06(13) . . ?
C2 Re1 C3 87.87(13) . . ?
C1 Re1 N2 93.87(10) . . ?
C2 Re1 N2 173.02(11) . . ?
C3 Re1 N2 98.04(11) . . ?
C1 Re1 N1 93.42(11) . . ?
C2 Re1 N1 100.02(11) . . ?
C3 Re1 N1 171.72(11) . . ?
N2 Re1 N1 73.93(9) . . ?
C1 Re1 Cl1 177.28(9) . . ?
C2 Re1 Cl1 91.89(9) . . ?
C3 Re1 Cl1 93.03(9) . . ?
N2 Re1 Cl1 84.12(6) . . ?
N1 Re1 Cl1 84.26(6) . . ?

loop_
_geom_bond_atom_site_label_1
_geom_bond_atom_site_label_2
_geom_bond_distance
_geom_bond_site_symmetry_2
_geom_bond_publ_flag
C1 O1 1.135(4) . ?
C1 Re1 1.921(3) . ?
C2 O2 1.148(4) . ?
C2 Re1 1.925(3) . ?
C3 O3 1.143(4) . ?
C3 Re1 1.933(3) . ?
C4 C5 1.398(4) . ?
C4 C9 1.402(4) . ?
C4 N1 1.436(4) . ?
C5 C6 1.378(4) . ?
C5 H5 0.9300 . ?
C6 C7 1.387(5) . ?
C6 H6 0.9300 . ?
C7 C8 1.387(5) . ?
C7 C18 1.510(4) . ?
C8 C9 1.398(5) . ?
C8 H8 0.9300 . ?
C9 C19 1.507(4) . ?
C10 N1 1.284(4) . ?
C10 C11 1.457(4) . ?
C10 H10 0.9300 . ?
C11 N2 1.285(4) . ?
C11 H11 0.9300 . ?
C12 C17 1.391(4) . ?
C12 C13 1.403(4) . ?
C12 N2 1.437(4) . ?
C13 C14 1.395(4) . ?
C13 C21 1.506(4) . ?
C14 C15 1.389(5) . ?
C14 H14 0.9300 . ?
C15 C16 1.398(5) . ?
C15 C20 1.510(4) . ?
C16 C17 1.386(4) . ?
C16 H16 0.9300 . ?
C17 H17 0.9300 . ?
C18 H18A 0.9600 . ?
C18 H18B 0.9600 . ?
C18 H18C 0.9600 . ?
C19 H19A 0.9600 . ?
C19 H19B 0.9600 . ?
C19 H19C 0.9600 . ?
C20 H20A 0.9600 . ?
C20 H20B 0.9600 . ?
C20 H20C 0.9600 . ?
C21 H21A 0.9600 . ?
C21 H21B 0.9600 . ?
C21 H21C 0.9600 . ?
Cl1 Re1 2.4723(7) . ?
N1 Re1 2.173(2) . ?
N2 Re1 2.170(2) . ?

loop_
_geom_torsion_atom_site_label_1
_geom_torsion_atom_site_label_2
_geom_torsion_atom_site_label_3
_geom_torsion_atom_site_label_4
_geom_torsion
_geom_torsion_site_symmetry_1
_geom_torsion_site_symmetry_2
_geom_torsion_site_symmetry_3
_geom_torsion_site_symmetry_4
_geom_torsion_publ_flag
C9 C4 C5 C6 -1.1(4) . . . . ?
N1 C4 C5 C6 179.2(3) . . . . ?
C4 C5 C6 C7 0.8(5) . . . . ?
C5 C6 C7 C8 0.3(5) . . . . ?
C5 C6 C7 C18 178.3(3) . . . . ?
C6 C7 C8 C9 -1.0(5) . . . . ?
C18 C7 C8 C9 -179.1(3) . . . . ?
C7 C8 C9 C4 0.7(5) . . . . ?
C7 C8 C9 C19 177.1(3) . . . . ?
C5 C4 C9 C8 0.4(4) . . . . ?
N1 C4 C9 C8 -180.0(3) . . . . ?
C5 C4 C9 C19 -175.9(3) . . . . ?
N1 C4 C9 C19 3.7(5) . . . . ?
N1 C10 C11 N2 0.7(4) . . . . ?
C17 C12 C13 C14 1.4(4) . . . . ?
N2 C12 C13 C14 -179.8(3) . . . . ?
C17 C12 C13 C21 -178.3(3) . . . . ?
N2 C12 C13 C21 0.5(4) . . . . ?
C12 C13 C14 C15 -0.5(5) . . . . ?
C21 C13 C14 C15 179.2(3) . . . . ?
C13 C14 C15 C16 0.1(5) . . . . ?
C13 C14 C15 C20 -179.9(3) . . . . ?
C14 C15 C16 C17 -0.6(5) . . . . ?
C20 C15 C16 C17 179.5(3) . . . . ?
C15 C16 C17 C12 1.5(5) . . . . ?
C13 C12 C17 C16 -1.9(5) . . . . ?
N2 C12 C17 C16 179.2(3) . . . . ?
C11 C10 N1 C4 -178.7(2) . . . . ?
C11 C10 N1 Re1 2.4(3) . . . . ?
C5 C4 N1 C10 -122.3(3) . . . . ?
C9 C4 N1 C10 58.1(4) . . . . ?
C5 C4 N1 Re1 56.6(3) . . . . ?
C9 C4 N1 Re1 -123.0(3) . . . . ?
C10 C11 N2 C12 176.6(2) . . . . ?
C10 C11 N2 Re1 -3.4(3) . . . . ?
C17 C12 N2 C11 -116.9(3) . . . . ?
C13 C12 N2 C11 64.3(4) . . . . ?
C17 C12 N2 Re1 63.2(3) . . . . ?
C13 C12 N2 Re1 -115.7(3) . . . . ?

_cod_database_fobs_code 2108602
